data_2020092
loop_
_publ_author_name
'Gerhardt, Valeska'
'Bolte, Michael'

_publ_section_title
;
 Cocrystals of 2,6-dichloroaniline and 2,6-dichlorophenol plus three new
 pseudopolymorphs of their coformers
;
_journal_coeditor_code SK3598
_journal_issue 9
_journal_name_full 'Acta Crystallographica Section C'
_journal_page_first
;
;
_journal_paper_doi 10.1107/S2053229615015119
_journal_volume 71
_journal_year 2015
_chemical_formula_moiety 'C4 H6 N4 O, C5 H9 N O'
_chemical_formula_sum 'C9 H15 N5 O2'
_chemical_formula_weight 225.26
_chemical_name_common
;
6-Aminoisocytosine--<i>N</i>-methylpyrrolidin-2-one (1/1)
;
_chemical_name_systematic
;
2,6-Diaminopyrimidin-4(3<i>H</i>)-one--<i>N</i>-methylpyrrolidin-2-one (1/1)
;
_space_group_IT_number 14
_symmetry_cell_setting monoclinic
_symmetry_space_group_name_Hall '-P 2ybc'
_symmetry_space_group_name_H-M 'P 1 21/c 1'
_atom_sites_solution_hydrogens geom
_atom_sites_solution_primary direct
_atom_sites_solution_secondary difmap
_audit_creation_method SHELXL-97
_cell_angle_alpha 90.00
_cell_angle_beta 96.463(5)
_cell_angle_gamma 90.00
_cell_formula_units_Z 4
_cell_length_a 8.1456(5)
_cell_length_b 9.2289(6)
_cell_length_c 14.9731(9)
_cell_measurement_reflns_used 25481
_cell_measurement_temperature 173(2)
_cell_measurement_theta_max 26.01
_cell_measurement_theta_min 3.34
_cell_volume 1118.45(12)
_computing_cell_refinement
;
X-AREA (Stoe & Cie, 2001)
;
_computing_data_collection
;
X-AREA (Stoe & Cie, 2001)
;
_computing_data_reduction
;
X-AREA (Stoe & Cie, 2001)
;
_computing_molecular_graphics
;
Mercury (Macrae <i>et al.</i>,  2008) and XP in SHELXTL-Plus (Sheldrick,
2008)
;
_computing_publication_material
;
publCIF (Westrip, 2010)
;
_computing_structure_refinement
;
SHELXL97 (Sheldrick, 2008)
;
_computing_structure_solution
;
SHELXS97 (Sheldrick, 2008)
;
_diffrn_ambient_temperature 173(2)
_diffrn_measured_fraction_theta_full 0.997
_diffrn_measured_fraction_theta_max 0.991
_diffrn_measurement_device_type 'Stoe IPDS II two-circle'
_diffrn_measurement_method \w
_diffrn_radiation_monochromator 'Genix 3D multilayer optics'
_diffrn_radiation_source 'Genix 3D I\mS microfocus X-ray source'
_diffrn_radiation_type MoK\a
_diffrn_radiation_wavelength 0.71073
_diffrn_reflns_av_R_equivalents 0.0730
_diffrn_reflns_av_sigmaI/netI 0.0219
_diffrn_reflns_limit_h_max 9
_diffrn_reflns_limit_h_min -9
_diffrn_reflns_limit_k_max 11
_diffrn_reflns_limit_k_min -11
_diffrn_reflns_limit_l_max 18
_diffrn_reflns_limit_l_min -17
_diffrn_reflns_number 28235
_diffrn_reflns_theta_full 25.00
_diffrn_reflns_theta_max 25.72
_diffrn_reflns_theta_min 3.35
_diffrn_standards_number 0
_exptl_absorpt_coefficient_mu 0.099
_exptl_absorpt_correction_T_max 0.914
_exptl_absorpt_correction_T_min 0.869
_exptl_absorpt_correction_type multi-scan
_exptl_absorpt_process_details
;
(X-AREA; Stoe & Cie, 2001)
;
_exptl_crystal_colour colourless
_exptl_crystal_density_diffrn 1.338
_exptl_crystal_density_method 'not measured'
_exptl_crystal_description block
_exptl_crystal_F_000 480
_exptl_crystal_size_max 0.50
_exptl_crystal_size_mid 0.45
_exptl_crystal_size_min 0.30
_refine_diff_density_max 0.606
_refine_diff_density_min -0.408
_refine_ls_extinction_coef 0.022(7)
_refine_ls_extinction_expression Fc^*^=kFc[1+0.001xFc^2^\l^3^/sin(2\q)]^-1/4^
_refine_ls_extinction_method SHELXL
_refine_ls_goodness_of_fit_ref 1.066
_refine_ls_hydrogen_treatment mixed
_refine_ls_matrix_type full
_refine_ls_number_parameters 212
_refine_ls_number_reflns 2098
_refine_ls_number_restraints 32
_refine_ls_restrained_S_all 1.112
_refine_ls_R_factor_all 0.0694
_refine_ls_R_factor_gt 0.0650
_refine_ls_shift/su_max 0.000
_refine_ls_shift/su_mean 0.000
_refine_ls_structure_factor_coef Fsqd
_refine_ls_weighting_details 'calc w=1/[\s^2^(Fo^2^)+(0.0893P)^2^+0.8169P] where P=(Fo^2^+2Fc^2^)/3'
_refine_ls_weighting_scheme calc
_refine_ls_wR_factor_gt 0.1752
_refine_ls_wR_factor_ref 0.1790
_reflns_number_gt 1912
_reflns_number_total 2098
_reflns_threshold_expression I>2\s(I)
_cod_data_source_file sk3598sup1.cif
_cod_data_source_block IV
_cod_original_sg_symbol_Hall '-P 2ybc '
_cod_original_sg_symbol_H-M 'P 21/c'
_cod_database_code 2020092
_cod_database_fobs_code 2020092

loop_
_symmetry_equiv_pos_as_xyz
'x, y, z'
'-x, y+1/2, -z+1/2'
'-x, -y, -z'
'x, -y-1/2, z-1/2'

loop_
_atom_site_type_symbol
_atom_site_label
_atom_site_fract_x
_atom_site_fract_y
_atom_site_fract_z
_atom_site_U_iso_or_equiv
_atom_site_adp_type
_atom_site_calc_flag
_atom_site_refinement_flags
_atom_site_occupancy
_atom_site_symmetry_multiplicity
_atom_site_disorder_assembly
_atom_site_disorder_group
N N1 0.3959(2) 0.33450(19) 0.70055(13) 0.0351(5) Uani d . 1 1 . .
C C2 0.4815(3) 0.4517(2) 0.72640(15) 0.0352(5) Uani d . 1 1 . .
N N2 0.6421(2) 0.4574(2) 0.71351(16) 0.0426(6) Uani d . 1 1 . .
H H21 0.689(4) 0.371(3) 0.7025(19) 0.048(7) Uiso d . 1 1 . .
H H22 0.704(4) 0.530(3) 0.745(2) 0.051(8) Uiso d . 1 1 . .
N N3 0.4148(2) 0.5680(2) 0.76271(14) 0.0360(5) Uani d . 1 1 . .
H H3 0.479(4) 0.646(4) 0.7774(19) 0.052(8) Uiso d . 1 1 . .
C C4 0.2487(3) 0.5746(2) 0.77620(15) 0.0347(5) Uani d . 1 1 . .
O O4 0.19854(19) 0.68802(17) 0.81076(12) 0.0420(5) Uani d . 1 1 . .
C C5 0.1561(3) 0.4521(2) 0.74841(16) 0.0365(6) Uani d . 1 1 . .
H H5 0.0416 0.4482 0.7553 0.044 Uiso calc R 1 1 . .
C C6 0.2316(3) 0.3366(2) 0.71089(15) 0.0337(5) Uani d . 1 1 . .
N N6 0.1494(3) 0.2150(2) 0.68309(16) 0.0409(5) Uani d . 1 1 . .
H H61 0.191(4) 0.162(3) 0.644(2) 0.049(8) Uiso d . 1 1 . .
H H62 0.038(5) 0.214(3) 0.686(2) 0.060(9) Uiso d . 1 1 . .
O O2X 0.2800(4) -0.0024(3) 0.5758(2) 0.1088(12) Uani d D 1 1 . .
C C5X 0.2443(8) -0.3733(4) 0.5204(3) 0.1028(17) Uani d D 1 1 . .
H H5X1 0.2862 -0.4544 0.5598 0.123 Uiso calc PR 0.591(9) 1 A 1
H H5X2 0.2510 -0.3983 0.4566 0.123 Uiso calc PR 0.591(9) 1 A 1
H H5XA 0.1878 -0.3978 0.4602 0.123 Uiso d PR 0.409(9) 1 A 2
H H5XB 0.2311 -0.4547 0.5620 0.123 Uiso d PR 0.409(9) 1 A 2
N N1X 0.3228(8) -0.2372(5) 0.5459(3) 0.0684(18) Uani d PD 0.591(9) 1 A 1
C C1X 0.4979(10) -0.2377(10) 0.5403(8) 0.085(3) Uani d PD 0.591(9) 1 A 1
H H1X1 0.5350 -0.3373 0.5317 0.127 Uiso calc PR 0.591(9) 1 A 1
H H1X2 0.5556 -0.1984 0.5960 0.127 Uiso calc PR 0.591(9) 1 A 1
H H1X3 0.5224 -0.1779 0.4894 0.127 Uiso calc PR 0.591(9) 1 A 1
C C2X 0.2360(11) -0.1221(7) 0.5557(9) 0.063(3) Uani d PD 0.591(9) 1 A 1
C C3X 0.0540(8) -0.1597(11) 0.5493(6) 0.095(3) Uani d PD 0.591(9) 1 A 1
H H3X1 0.0050 -0.1331 0.6046 0.114 Uiso calc PR 0.591(9) 1 A 1
H H3X2 -0.0097 -0.1138 0.4966 0.114 Uiso calc PR 0.591(9) 1 A 1
C C4X 0.0661(13) -0.3216(12) 0.5385(10) 0.142(6) Uani d PD 0.591(9) 1 A 1
H H4X1 -0.0148 -0.3529 0.4878 0.171 Uiso calc PR 0.591(9) 1 A 1
H H4X2 0.0363 -0.3692 0.5937 0.171 Uiso calc PR 0.591(9) 1 A 1
N N1X' 0.1840(11) -0.2455(8) 0.5520(5) 0.080(3) Uani d PD 0.409(9) 1 A 2
C C1X' 0.0141(14) -0.2659(16) 0.5624(11) 0.082(4) Uani d PD 0.409(9) 1 A 2
H H1XA -0.0177 -0.3661 0.5472 0.123 Uiso calc PR 0.409(9) 1 A 2
H H1XB -0.0531 -0.1995 0.5224 0.123 Uiso calc PR 0.409(9) 1 A 2
H H1XC -0.0041 -0.2461 0.6249 0.123 Uiso calc PR 0.409(9) 1 A 2
C C2X' 0.2852(17) -0.1335(11) 0.5626(19) 0.093(6) Uani d PD 0.409(9) 1 A 2
C C3X' 0.4550(19) -0.1781(14) 0.5369(13) 0.122(7) Uani d PD 0.409(9) 1 A 2
H H3XA 0.4828 -0.1242 0.4834 0.147 Uiso calc PR 0.409(9) 1 A 2
H H3XB 0.5428 -0.1619 0.5872 0.147 Uiso calc PR 0.409(9) 1 A 2
C C4X' 0.4317(13) -0.3364(12) 0.5169(8) 0.104(5) Uani d PD 0.409(9) 1 A 2
H H4XA 0.5014 -0.3948 0.5619 0.125 Uiso calc PR 0.409(9) 1 A 2
H H4XB 0.4640 -0.3587 0.4566 0.125 Uiso calc PR 0.409(9) 1 A 2

loop_
_atom_site_aniso_label
_atom_site_aniso_U_11
_atom_site_aniso_U_22
_atom_site_aniso_U_33
_atom_site_aniso_U_12
_atom_site_aniso_U_13
_atom_site_aniso_U_23
N1 0.0279(9) 0.0272(9) 0.0509(11) 0.0002(7) 0.0078(8) -0.0002(8)
C2 0.0307(11) 0.0282(11) 0.0472(13) 0.0005(8) 0.0070(9) 0.0022(9)
N2 0.0281(10) 0.0306(10) 0.0707(15) -0.0024(8) 0.0124(9) -0.0074(10)
N3 0.0288(10) 0.0265(10) 0.0534(12) -0.0012(7) 0.0077(8) -0.0021(8)
C4 0.0303(11) 0.0284(11) 0.0462(12) 0.0021(8) 0.0070(9) 0.0019(9)
O4 0.0321(8) 0.0289(8) 0.0665(11) 0.0015(6) 0.0122(7) -0.0068(7)
C5 0.0275(11) 0.0303(11) 0.0526(13) 0.0007(8) 0.0077(9) 0.0010(9)
C6 0.0296(11) 0.0280(10) 0.0436(12) -0.0006(8) 0.0049(9) 0.0041(9)
N6 0.0304(10) 0.0309(10) 0.0622(13) -0.0025(8) 0.0089(9) -0.0064(9)
O2X 0.135(3) 0.0803(19) 0.104(2) 0.0409(19) -0.0184(19) -0.0484(17)
C5X 0.185(6) 0.062(2) 0.061(2) -0.016(3) 0.016(3) 0.0039(18)
N1X 0.106(5) 0.047(3) 0.052(3) 0.004(3) 0.013(3) -0.002(2)
C1X 0.101(6) 0.074(6) 0.085(5) 0.030(5) 0.032(4) -0.003(5)
C2X 0.078(5) 0.066(5) 0.043(4) -0.001(4) 0.003(5) -0.014(3)
C3X 0.072(4) 0.140(8) 0.071(4) -0.008(5) 0.000(3) -0.031(5)
C4X 0.163(15) 0.128(11) 0.122(12) -0.027(10) -0.046(10) 0.060(9)
N1X' 0.106(8) 0.083(7) 0.050(4) 0.005(6) 0.011(4) -0.003(4)
C1X' 0.086(7) 0.092(11) 0.071(6) 0.015(7) 0.021(5) 0.031(7)
C2X' 0.119(13) 0.084(11) 0.066(8) 0.026(8) -0.031(9) -0.025(7)
C3X' 0.162(18) 0.122(14) 0.088(9) 0.056(12) 0.031(10) -0.027(10)
C4X' 0.166(14) 0.073(8) 0.078(7) 0.050(8) 0.034(7) 0.001(6)

loop_
_atom_type_symbol
_atom_type_description
_atom_type_scat_dispersion_real
_atom_type_scat_dispersion_imag
_atom_type_scat_source
C C 0.0033 0.0016 'International Tables Vol C Tables 4.2.6.8 and 6.1.1.4'
H H 0.0000 0.0000 'International Tables Vol C Tables 4.2.6.8 and 6.1.1.4'
N N 0.0061 0.0033 'International Tables Vol C Tables 4.2.6.8 and 6.1.1.4'
O O 0.0106 0.0060 'International Tables Vol C Tables 4.2.6.8 and 6.1.1.4'

loop_
_geom_angle_atom_site_label_1
_geom_angle_atom_site_label_2
_geom_angle_atom_site_label_3
_geom_angle
C2 N1 C6 116.57(18)
N1 C2 N2 118.7(2)
N1 C2 N3 123.2(2)
N2 C2 N3 118.1(2)
C2 N2 H21 115.3(18)
C2 N2 H22 115.4(18)
H21 N2 H22 121(3)
C2 N3 C4 122.52(19)
C2 N3 H3 119.2(19)
C4 N3 H3 118.3(19)
O4 C4 N3 117.61(19)
O4 C4 C5 127.4(2)
N3 C4 C5 114.99(19)
C6 C5 C4 119.7(2)
C6 C5 H5 120.1
C4 C5 H5 120.1
N6 C6 N1 114.36(19)
N6 C6 C5 122.6(2)
N1 C6 C5 122.99(19)
C6 N6 H61 117(2)
C6 N6 H62 117(2)
H61 N6 H62 120(3)
N1X' C5X N1X 47.9(4)
N1X' C5X C4X' 102.2(6)
N1X C5X C4X' 54.3(5)
N1X' C5X C4X 46.7(6)
N1X C5X C4X 94.6(6)
C4X' C5X C4X 148.8(6)
N1X' C5X H5X1 123.6
N1X C5X H5X1 112.8
C4X' C5X H5X1 85.0
C4X C5X H5X1 112.8
N1X' C5X H5X2 126.2
N1X C5X H5X2 112.8
C4X' C5X H5X2 81.9
C4X C5X H5X2 112.8
H5X1 C5X H5X2 110.3
N1X' C5X H5XA 111.1
N1X C5X H5XA 125.9
C4X' C5X H5XA 111.9
C4X C5X H5XA 83.3
H5X1 C5X H5XA 117.6
N1X' C5X H5XB 111.4
N1X C5X H5XB 124.8
C4X' C5X H5XB 111.1
C4X C5X H5XB 87.4
H5X2 C5X H5XB 116.9
H5XA C5X H5XB 109.1
C2X N1X C1X 124.6(7)
C2X N1X C5X 121.0(6)
C1X N1X C5X 113.3(6)
N1X C1X H1X1 109.5
N1X C1X H1X2 109.5
H1X1 C1X H1X2 109.5
N1X C1X H1X3 109.5
H1X1 C1X H1X3 109.5
H1X2 C1X H1X3 109.5
O2X C2X N1X 129.7(8)
O2X C2X C3X 119.6(7)
N1X C2X C3X 110.3(6)
C4X C3X C2X 99.1(7)
C4X C3X H3X1 111.9
C2X C3X H3X1 111.9
C4X C3X H3X2 111.9
C2X C3X H3X2 111.9
H3X1 C3X H3X2 109.6
C3X C4X C5X 113.0(7)
C3X C4X H4X1 109.0
C5X C4X H4X1 109.0
C3X C4X H4X2 109.0
C5X C4X H4X2 109.0
H4X1 C4X H4X2 107.8
C2X' N1X' C5X 117.9(8)
C2X' N1X' C1X' 133.8(10)
C5X N1X' C1X' 108.2(8)
N1X' C1X' H1XA 109.5
N1X' C1X' H1XB 109.5
H1XA C1X' H1XB 109.5
N1X' C1X' H1XC 109.5
H1XA C1X' H1XC 109.5
H1XB C1X' H1XC 109.5
O2X C2X' N1X' 139.4(12)
O2X C2X' C3X' 110.7(9)
N1X' C2X' C3X' 109.2(9)
C4X' C3X' C2X' 102.4(9)
C4X' C3X' H3XA 111.3
C2X' C3X' H3XA 111.3
C4X' C3X' H3XB 111.3
C2X' C3X' H3XB 111.3
H3XA C3X' H3XB 109.2
C3X' C4X' C5X 107.8(8)
C3X' C4X' H4XA 110.1
C5X C4X' H4XA 110.1
C3X' C4X' H4XB 110.1
C5X C4X' H4XB 110.1
H4XA C4X' H4XB 108.5

loop_
_geom_bond_atom_site_label_1
_geom_bond_atom_site_label_2
_geom_bond_distance
N1 C2 1.321(3)
N1 C6 1.365(3)
C2 N2 1.345(3)
C2 N3 1.345(3)
N2 H21 0.91(3)
N2 H22 0.94(3)
N3 C4 1.391(3)
N3 H3 0.91(3)
C4 O4 1.256(3)
C4 C5 1.397(3)
C5 C6 1.381(3)
C5 H5 0.9500
C6 N6 1.348(3)
N6 H61 0.87(3)
N6 H62 0.92(4)
O2X C2X 1.189(7)
O2X C2X' 1.228(9)
C5X N1X' 1.381(7)
C5X N1X 1.441(6)
C5X C4X' 1.571(9)
C5X C4X 1.580(9)
C5X H5X1 0.9900
C5X H5X2 0.9900
C5X H5XA 0.9900
C5X H5XB 0.9901
N1X C2X 1.293(8)
N1X C1X 1.438(8)
C1X H1X1 0.9800
C1X H1X2 0.9800
C1X H1X3 0.9800
C2X C3X 1.515(8)
C3X C4X 1.507(9)
C3X H3X1 0.9900
C3X H3X2 0.9900
C4X H4X1 0.9900
C4X H4X2 0.9900
N1X' C2X' 1.321(9)
N1X' C1X' 1.423(9)
C1X' H1XA 0.9800
C1X' H1XB 0.9800
C1X' H1XC 0.9800
C2X' C3X' 1.534(10)
C3X' C4X' 1.499(10)
C3X' H3XA 0.9900
C3X' H3XB 0.9900
C4X' H4XA 0.9900
C4X' H4XB 0.9900

loop_
_geom_hbond_atom_site_label_D
_geom_hbond_atom_site_label_H
_geom_hbond_atom_site_label_A
_geom_hbond_site_symmetry_A
_geom_hbond_distance_DH
_geom_hbond_distance_HA
_geom_hbond_distance_DA
_geom_hbond_angle_DHA
N2 H21 O4 2_646 0.91(3) 1.94(3) 2.846(3) 175(3)
N2 H22 N6 2_656 0.94(3) 2.28(3) 3.216(3) 177(3)
N3 H3 N1 2_656 0.91(3) 2.02(3) 2.922(3) 173(3)
N6 H61 O2X . 0.87(3) 2.01(3) 2.850(3) 165(3)
N6 H62 O4 2_546 0.92(4) 1.94(4) 2.857(3) 173(3)

loop_
_geom_torsion_atom_site_label_1
_geom_torsion_atom_site_label_2
_geom_torsion_atom_site_label_3
_geom_torsion_atom_site_label_4
_geom_torsion
C6 N1 C2 N2 -176.8(2)
C6 N1 C2 N3 1.1(3)
N1 C2 N3 C4 0.0(4)
N2 C2 N3 C4 178.0(2)
C2 N3 C4 O4 179.9(2)
C2 N3 C4 C5 -0.6(3)
O4 C4 C5 C6 179.5(2)
N3 C4 C5 C6 0.0(3)
C2 N1 C6 N6 179.6(2)
C2 N1 C6 C5 -1.7(3)
C4 C5 C6 N6 179.7(2)
C4 C5 C6 N1 1.1(3)
N1X' C5X N1X C2X -14.8(9)
C4X' C5X N1X C2X 164.6(10)
C4X C5X N1X C2X -13.1(10)
N1X' C5X N1X C1X 177.3(8)
C4X' C5X N1X C1X -3.3(7)
C4X C5X N1X C1X 179.0(7)
C2X' O2X C2X N1X -10(4)
C2X' O2X C2X C3X 162(6)
C1X N1X C2X O2X -13(2)
C5X N1X C2X O2X -179.6(10)
C1X N1X C2X C3X 174.2(8)
C5X N1X C2X C3X 7.7(13)
O2X C2X C3X C4X -170.9(12)
N1X C2X C3X C4X 2.6(13)
C2X C3X C4X C5X -10.8(12)
N1X' C5X C4X C3X 15.6(7)
N1X C5X C4X C3X 13.8(10)
C4X' C5X C4X C3X 10(2)
N1X C5X N1X' C2X' 5.6(15)
C4X' C5X N1X' C2X' 5.2(16)
C4X C5X N1X' C2X' -172.0(18)
N1X C5X N1X' C1X' -177.0(10)
C4X' C5X N1X' C1X' -177.4(9)
C4X C5X N1X' C1X' 5.4(13)
C2X O2X C2X' N1X' -18(2)
C2X O2X C2X' C3X' 150(7)
C5X N1X' C2X' O2X 167(3)
C1X' N1X' C2X' O2X -9(5)
C5X N1X' C2X' C3X' -1(2)
C1X' N1X' C2X' C3X' -177.6(14)
O2X C2X' C3X' C4X' -175.7(18)
N1X' C2X' C3X' C4X' -4(2)
C2X' C3X' C4X' C5X 6.7(18)
N1X' C5X C4X' C3X' -7.3(12)
N1X C5X C4X' C3X' -7.7(10)
C4X C5X C4X' C3X' -3.2(19)
